data_1546186
loop_
_publ_author_name
'Tran, T. Thao'
'Panella, Jessica R.'
'Chamorro, Juan R.'
'Morey, Jennifer R.'
'McQueen, Tyrel M.'

_publ_section_title
;
 Designing Indirect-Direct Bandgap Transitions in Double Perovskites
;
_journal_name_full 'Mater. Horiz.'
_journal_paper_doi 10.1039/C7MH00239D
_journal_year 2017
_chemical_formula_sum 'Ag Cl6 Cs2 In'
_chemical_formula_weight 701.21
_chemical_name_systematic
;
 ?
;
_space_group_IT_number 225
_symmetry_cell_setting cubic
_symmetry_space_group_name_Hall '-F 4 2 3'
_symmetry_space_group_name_H-M 'F m -3 m'
_atom_sites_solution_hydrogens none
_atom_sites_solution_primary direct
_atom_sites_solution_secondary difmap
_audit_creation_method SHELXL-97
_audit_update_record
;
2017-04-18 deposited with the CCDC.
2017-06-01 downloaded from the CCDC.
;
_cell_angle_alpha 90.00
_cell_angle_beta 90.00
_cell_angle_gamma 90.00
_cell_formula_units_Z 4
_cell_length_a 10.469(11)
_cell_length_b 10.469(11)
_cell_length_c 10.469(11)
_cell_measurement_reflns_used 1141
_cell_measurement_temperature 213(2)
_cell_measurement_theta_max 27.66
_cell_measurement_theta_min 3.37
_cell_volume 1147(2)
_computing_cell_refinement 'SAINT v7.60A (Bruker-Nonius, 2013)'
_computing_data_collection 'APEX2 v2013.4-1 (Bruker-Nonius, 2013)'
_computing_data_reduction 'SAINT v7.60A (Bruker-Nonius, 2013)'
_computing_structure_refinement 'SHELXS v6.12 (G.M. Sheldrick, 1997)'
_computing_structure_solution 'SHELXS v6.12 (G.M. Sheldrick, 1997)'
_diffrn_ambient_temperature 213(2)
_diffrn_detector_area_resol_mean 4K
_diffrn_measured_fraction_theta_full 1.000
_diffrn_measured_fraction_theta_max 1.000
_diffrn_measurement_device_type 'Bruker DUO APEX II'
_diffrn_measurement_method CCD
_diffrn_radiation_monochromator graphite
_diffrn_radiation_source 'fine-focus sealed tube'
_diffrn_radiation_type MoK\a
_diffrn_radiation_wavelength 0.71073
_diffrn_reflns_av_R_equivalents 0.0179
_diffrn_reflns_av_sigmaI/netI 0.0099
_diffrn_reflns_limit_h_max 13
_diffrn_reflns_limit_h_min -11
_diffrn_reflns_limit_k_max 9
_diffrn_reflns_limit_k_min -13
_diffrn_reflns_limit_l_max 13
_diffrn_reflns_limit_l_min -13
_diffrn_reflns_number 1738
_diffrn_reflns_theta_full 27.66
_diffrn_reflns_theta_max 27.66
_diffrn_reflns_theta_min 3.37
_diffrn_standards_decay_% 0.0
_exptl_absorpt_coefficient_mu 11.301
_exptl_absorpt_correction_T_max 0.7456
_exptl_absorpt_correction_T_min 0.6546
_exptl_absorpt_correction_type empirical
_exptl_absorpt_process_details 'SAINT v7.60A'
_exptl_crystal_colour Light-yellow
_exptl_crystal_density_diffrn 4.059
_exptl_crystal_density_method 'not measured'
_exptl_crystal_description Block
_exptl_crystal_F_000 1232
_exptl_crystal_size_max 0.08
_exptl_crystal_size_mid 0.08
_exptl_crystal_size_min 0.08
_refine_diff_density_max 0.253
_refine_diff_density_min -0.202
_refine_diff_density_rms 0.048
_refine_ls_extinction_coef 0.00028(4)
_refine_ls_extinction_expression Fc^*^=kFc[1+0.001xFc^2^\l^3^/sin(2\q)]^-1/4^
_refine_ls_extinction_method SHELXL
_refine_ls_goodness_of_fit_ref 1.440
_refine_ls_hydrogen_treatment none
_refine_ls_matrix_type full
_refine_ls_number_parameters 8
_refine_ls_number_reflns 98
_refine_ls_number_restraints 0
_refine_ls_restrained_S_all 1.440
_refine_ls_R_factor_all 0.0069
_refine_ls_R_factor_gt 0.0067
_refine_ls_shift/su_max 0.000
_refine_ls_shift/su_mean 0.000
_refine_ls_structure_factor_coef Fsqd
_refine_ls_weighting_details 'calc w=1/[\s^2^(Fo^2^)+(0.0052P)^2^+1.2201P] where P=(Fo^2^+2Fc^2^)/3'
_refine_ls_weighting_scheme calc
_refine_ls_wR_factor_gt 0.0205
_refine_ls_wR_factor_ref 0.0208
_reflns_number_gt 96
_reflns_number_total 98
_reflns_threshold_expression >2sigma(I)
_cod_data_source_file c7mh00239d2.cif
_cod_data_source_block Cs2AgInCl6
_cod_depositor_comments
;
The following automatic conversions were performed:

'_symmetry_cell_setting' value 'Cubic' changed to 'cubic' according
to
/home/data/users/saulius/crontab/automatic-downloads/rss-feeds/RSC/lib/dictionaries/cif_core.dic
dictionary named 'cif_core.dic' version 2.4.2 from 2011-04-26.

'_exptl_absorpt_correction_type' value 'Empirical' changed to
'empirical' according to
/home/data/users/saulius/crontab/automatic-downloads/rss-feeds/RSC/lib/dictionaries/cif_core.dic
dictionary named 'cif_core.dic' version 2.4.2 from 2011-04-26.

Automatic conversion script
Id: cif_fix_values 4973 2017-02-22 13:04:09Z antanas 
;
_cod_original_sg_symbol_H-M Fm-3m
_cod_database_code 1546186

loop_
_symmetry_equiv_pos_as_xyz
'x, y, z'
'-x, -y, z'
'-x, y, -z'
'x, -y, -z'
'z, x, y'
'z, -x, -y'
'-z, -x, y'
'-z, x, -y'
'y, z, x'
'-y, z, -x'
'y, -z, -x'
'-y, -z, x'
'y, x, -z'
'-y, -x, -z'
'y, -x, z'
'-y, x, z'
'x, z, -y'
'-x, z, y'
'-x, -z, -y'
'x, -z, y'
'z, y, -x'
'z, -y, x'
'-z, y, x'
'-z, -y, -x'
'x, y+1/2, z+1/2'
'-x, -y+1/2, z+1/2'
'-x, y+1/2, -z+1/2'
'x, -y+1/2, -z+1/2'
'z, x+1/2, y+1/2'
'z, -x+1/2, -y+1/2'
'-z, -x+1/2, y+1/2'
'-z, x+1/2, -y+1/2'
'y, z+1/2, x+1/2'
'-y, z+1/2, -x+1/2'
'y, -z+1/2, -x+1/2'
'-y, -z+1/2, x+1/2'
'y, x+1/2, -z+1/2'
'-y, -x+1/2, -z+1/2'
'y, -x+1/2, z+1/2'
'-y, x+1/2, z+1/2'
'x, z+1/2, -y+1/2'
'-x, z+1/2, y+1/2'
'-x, -z+1/2, -y+1/2'
'x, -z+1/2, y+1/2'
'z, y+1/2, -x+1/2'
'z, -y+1/2, x+1/2'
'-z, y+1/2, x+1/2'
'-z, -y+1/2, -x+1/2'
'x+1/2, y, z+1/2'
'-x+1/2, -y, z+1/2'
'-x+1/2, y, -z+1/2'
'x+1/2, -y, -z+1/2'
'z+1/2, x, y+1/2'
'z+1/2, -x, -y+1/2'
'-z+1/2, -x, y+1/2'
'-z+1/2, x, -y+1/2'
'y+1/2, z, x+1/2'
'-y+1/2, z, -x+1/2'
'y+1/2, -z, -x+1/2'
'-y+1/2, -z, x+1/2'
'y+1/2, x, -z+1/2'
'-y+1/2, -x, -z+1/2'
'y+1/2, -x, z+1/2'
'-y+1/2, x, z+1/2'
'x+1/2, z, -y+1/2'
'-x+1/2, z, y+1/2'
'-x+1/2, -z, -y+1/2'
'x+1/2, -z, y+1/2'
'z+1/2, y, -x+1/2'
'z+1/2, -y, x+1/2'
'-z+1/2, y, x+1/2'
'-z+1/2, -y, -x+1/2'
'x+1/2, y+1/2, z'
'-x+1/2, -y+1/2, z'
'-x+1/2, y+1/2, -z'
'x+1/2, -y+1/2, -z'
'z+1/2, x+1/2, y'
'z+1/2, -x+1/2, -y'
'-z+1/2, -x+1/2, y'
'-z+1/2, x+1/2, -y'
'y+1/2, z+1/2, x'
'-y+1/2, z+1/2, -x'
'y+1/2, -z+1/2, -x'
'-y+1/2, -z+1/2, x'
'y+1/2, x+1/2, -z'
'-y+1/2, -x+1/2, -z'
'y+1/2, -x+1/2, z'
'-y+1/2, x+1/2, z'
'x+1/2, z+1/2, -y'
'-x+1/2, z+1/2, y'
'-x+1/2, -z+1/2, -y'
'x+1/2, -z+1/2, y'
'z+1/2, y+1/2, -x'
'z+1/2, -y+1/2, x'
'-z+1/2, y+1/2, x'
'-z+1/2, -y+1/2, -x'
'-x, -y, -z'
'x, y, -z'
'x, -y, z'
'-x, y, z'
'-z, -x, -y'
'-z, x, y'
'z, x, -y'
'z, -x, y'
'-y, -z, -x'
'y, -z, x'
'-y, z, x'
'y, z, -x'
'-y, -x, z'
'y, x, z'
'-y, x, -z'
'y, -x, -z'
'-x, -z, y'
'x, -z, -y'
'x, z, y'
'-x, z, -y'
'-z, -y, x'
'-z, y, -x'
'z, -y, -x'
'z, y, x'
'-x, -y+1/2, -z+1/2'
'x, y+1/2, -z+1/2'
'x, -y+1/2, z+1/2'
'-x, y+1/2, z+1/2'
'-z, -x+1/2, -y+1/2'
'-z, x+1/2, y+1/2'
'z, x+1/2, -y+1/2'
'z, -x+1/2, y+1/2'
'-y, -z+1/2, -x+1/2'
'y, -z+1/2, x+1/2'
'-y, z+1/2, x+1/2'
'y, z+1/2, -x+1/2'
'-y, -x+1/2, z+1/2'
'y, x+1/2, z+1/2'
'-y, x+1/2, -z+1/2'
'y, -x+1/2, -z+1/2'
'-x, -z+1/2, y+1/2'
'x, -z+1/2, -y+1/2'
'x, z+1/2, y+1/2'
'-x, z+1/2, -y+1/2'
'-z, -y+1/2, x+1/2'
'-z, y+1/2, -x+1/2'
'z, -y+1/2, -x+1/2'
'z, y+1/2, x+1/2'
'-x+1/2, -y, -z+1/2'
'x+1/2, y, -z+1/2'
'x+1/2, -y, z+1/2'
'-x+1/2, y, z+1/2'
'-z+1/2, -x, -y+1/2'
'-z+1/2, x, y+1/2'
'z+1/2, x, -y+1/2'
'z+1/2, -x, y+1/2'
'-y+1/2, -z, -x+1/2'
'y+1/2, -z, x+1/2'
'-y+1/2, z, x+1/2'
'y+1/2, z, -x+1/2'
'-y+1/2, -x, z+1/2'
'y+1/2, x, z+1/2'
'-y+1/2, x, -z+1/2'
'y+1/2, -x, -z+1/2'
'-x+1/2, -z, y+1/2'
'x+1/2, -z, -y+1/2'
'x+1/2, z, y+1/2'
'-x+1/2, z, -y+1/2'
'-z+1/2, -y, x+1/2'
'-z+1/2, y, -x+1/2'
'z+1/2, -y, -x+1/2'
'z+1/2, y, x+1/2'
'-x+1/2, -y+1/2, -z'
'x+1/2, y+1/2, -z'
'x+1/2, -y+1/2, z'
'-x+1/2, y+1/2, z'
'-z+1/2, -x+1/2, -y'
'-z+1/2, x+1/2, y'
'z+1/2, x+1/2, -y'
'z+1/2, -x+1/2, y'
'-y+1/2, -z+1/2, -x'
'y+1/2, -z+1/2, x'
'-y+1/2, z+1/2, x'
'y+1/2, z+1/2, -x'
'-y+1/2, -x+1/2, z'
'y+1/2, x+1/2, z'
'-y+1/2, x+1/2, -z'
'y+1/2, -x+1/2, -z'
'-x+1/2, -z+1/2, y'
'x+1/2, -z+1/2, -y'
'x+1/2, z+1/2, y'
'-x+1/2, z+1/2, -y'
'-z+1/2, -y+1/2, x'
'-z+1/2, y+1/2, -x'
'z+1/2, -y+1/2, -x'
'z+1/2, y+1/2, x'

loop_
_atom_site_label
_atom_site_type_symbol
_atom_site_fract_x
_atom_site_fract_y
_atom_site_fract_z
_atom_site_U_iso_or_equiv
_atom_site_adp_type
_atom_site_occupancy
_atom_site_symmetry_multiplicity
_atom_site_calc_flag
_atom_site_refinement_flags
Cs Cs 0.2500 0.2500 0.2500 0.02170(16) Uani 1 24 d S
In In 0.0000 0.0000 0.0000 0.01031(17) Uani 1 48 d S
Ag Ag 0.5000 0.0000 0.0000 0.01656(17) Uani 1 48 d S
Cl Cl 0.23979(5) 0.0000 0.0000 0.0224(2) Uani 1 8 d S

loop_
_atom_site_aniso_label
_atom_site_aniso_U_11
_atom_site_aniso_U_22
_atom_site_aniso_U_33
_atom_site_aniso_U_23
_atom_site_aniso_U_13
_atom_site_aniso_U_12
Cs 0.02170(16) 0.02170(16) 0.02170(16) 0.000 0.000 0.000
In 0.01031(17) 0.01031(17) 0.01031(17) 0.000 0.000 0.000
Ag 0.01656(17) 0.01656(17) 0.01656(17) 0.000 0.000 0.000
Cl 0.0107(3) 0.0283(3) 0.0283(3) 0.000 0.000 0.000

loop_
_atom_type_symbol
_atom_type_description
_atom_type_scat_dispersion_real
_atom_type_scat_dispersion_imag
_atom_type_scat_source
Cl Cl 0.1484 0.1585 'International Tables Vol C Tables 4.2.6.8 and 6.1.1.4'
Ag Ag -0.8971 1.1015 'International Tables Vol C Tables 4.2.6.8 and 6.1.1.4'
In In -0.7276 1.3100 'International Tables Vol C Tables 4.2.6.8 and 6.1.1.4'
Cs Cs -0.3680 2.1192 'International Tables Vol C Tables 4.2.6.8 and 6.1.1.4'

loop_
_geom_angle_atom_site_label_1
_geom_angle_atom_site_label_2
_geom_angle_atom_site_label_3
_geom_angle
_geom_angle_site_symmetry_1
_geom_angle_site_symmetry_3
Cl Cs Cl 57.289(14) 9 5
Cl Cs Cl 57.289(14) 9 .
Cl Cs Cl 57.289(14) 5 .
Cl Cs Cl 176.691(17) 9 81
Cl Cs Cl 120.0 5 81
Cl Cs Cl 120.0 . 81
Cl Cs Cl 120.0 9 53
Cl Cs Cl 176.691(17) 5 53
Cl Cs Cl 120.0 . 53
Cl Cs Cl 62.692(14) 81 53
Cl Cs Cl 120.0 9 25
Cl Cs Cl 120.0 5 25
Cl Cs Cl 176.691(17) . 25
Cl Cs Cl 62.692(14) 81 25
Cl Cs Cl 62.692(14) 53 25
Cl Cs Cl 90.048(1) 9 153
Cl Cs Cl 120.0 5 153
Cl Cs Cl 62.692(14) . 153
Cl Cs Cl 90.048(1) 81 153
Cl Cs Cl 57.289(14) 53 153
Cl Cs Cl 120.0 25 153
Cl Cs Cl 90.048(1) 9 129
Cl Cs Cl 62.692(14) 5 129
Cl Cs Cl 120.0 . 129
Cl Cs Cl 90.048(1) 81 129
Cl Cs Cl 120.0 53 129
Cl Cs Cl 57.289(14) 25 129
Cl Cs Cl 176.691(17) 153 129
Cl Cs Cl 120.0 9 173
Cl Cs Cl 90.048(1) 5 173
Cl Cs Cl 62.692(14) . 173
Cl Cs Cl 57.289(14) 81 173
Cl Cs Cl 90.048(1) 53 173
Cl Cs Cl 120.0 25 173
Cl Cs Cl 62.692(14) 153 173
Cl Cs Cl 120.0 129 173
Cl Cs Cl 62.692(14) 9 125
Cl Cs Cl 90.048(1) 5 125
Cl Cs Cl 120.0 . 125
Cl Cs Cl 120.0 81 125
Cl Cs Cl 90.048(1) 53 125
Cl Cs Cl 57.289(14) 25 125
Cl Cs Cl 120.0 153 125
Cl Cs Cl 57.289(14) 129 125
Cl Cs Cl 176.691(17) 173 125
Cl Cs Cl 120.0 9 169
Cl Cs Cl 62.692(14) 5 169
Cl Cs Cl 90.048(1) . 169
Cl Cs Cl 57.289(14) 81 169
Cl Cs Cl 120.0 53 169
Cl Cs Cl 90.048(1) 25 169
Cl Cs Cl 120.0 153 169
Cl Cs Cl 62.692(14) 129 169
Cl Cs Cl 57.289(14) 173 169
Cl Cs Cl 120.0 125 169
Cl Cs Cl 62.692(14) 9 145
Cl Cs Cl 120.0 5 145
Cl Cs Cl 90.048(1) . 145
Cl Cs Cl 120.0 81 145
Cl Cs Cl 57.289(14) 53 145
Cl Cs Cl 90.048(1) 25 145
Cl Cs Cl 57.289(14) 153 145
Cl Cs Cl 120.0 129 145
Cl Cs Cl 120.0 173 145
Cl Cs Cl 62.692(14) 125 145
Cl Cs Cl 176.691(17) 169 145
Cl In Cl 90.0 . 105
Cl In Cl 90.0 . 9
Cl In Cl 180.0 105 9
Cl In Cl 90.0 . 101
Cl In Cl 90.0 105 101
Cl In Cl 90.0 9 101
Cl In Cl 90.0 . 5
Cl In Cl 90.0 105 5
Cl In Cl 90.0 9 5
Cl In Cl 180.0 101 5
Cl In Cl 180.0 . 97
Cl In Cl 90.0 105 97
Cl In Cl 90.0 9 97
Cl In Cl 90.0 101 97
Cl In Cl 90.0 5 97
Cl In Cs 54.7 . .
Cl In Cs 125.3 105 .
Cl In Cs 54.7 9 .
Cl In Cs 125.3 101 .
Cl In Cs 54.7 5 .
Cl In Cs 125.3 97 .
Cl In Cs 125.3 . 97
Cl In Cs 54.7 105 97
Cl In Cs 125.3 9 97
Cl In Cs 54.7 101 97
Cl In Cs 125.3 5 97
Cl In Cs 54.7 97 97
Cs In Cs 180.0 . 97
Cl In Cs 125.3 . 121
Cl In Cs 125.3 105 121
Cl In Cs 54.7 9 121
Cl In Cs 125.3 101 121
Cl In Cs 54.7 5 121
Cl In Cs 54.7 97 121
Cs In Cs 70.5 . 121
Cs In Cs 109.5 97 121
Cl In Cs 54.7 . 169
Cl In Cs 54.7 105 169
Cl In Cs 125.3 9 169
Cl In Cs 125.3 101 169
Cl In Cs 54.7 5 169
Cl In Cs 125.3 97 169
Cs In Cs 70.5 . 169
Cs In Cs 109.5 97 169
Cs In Cs 109.5 121 169
Cl In Cs 54.7 . 145
Cl In Cs 125.3 105 145
Cl In Cs 54.7 9 145
Cl In Cs 54.7 101 145
Cl In Cs 125.3 5 145
Cl In Cs 125.3 97 145
Cs In Cs 70.5 . 145
Cs In Cs 109.5 97 145
Cs In Cs 109.5 121 145
Cs In Cs 109.5 169 145
Cl In Cs 125.3 . 73_445
Cl In Cs 125.3 105 73_445
Cl In Cs 54.7 9 73_445
Cl In Cs 54.7 101 73_445
Cl In Cs 125.3 5 73_445
Cl In Cs 54.7 97 73_445
Cs In Cs 109.5 . 73_445
Cs In Cs 70.5 97 73_445
Cs In Cs 70.5 121 73_445
Cs In Cs 180.0 169 73_445
Cs In Cs 70.5 145 73_445
Cl Ag Cl 180.0 153 57_554
Cl Ag Cl 90.0 153 173
Cl Ag Cl 90.0 57_554 173
Cl Ag Cl 90.0 153 77_545
Cl Ag Cl 90.0 57_554 77_545
Cl Ag Cl 180.0 173 77_545
Cl Ag Cl 90.0 153 97_655
Cl Ag Cl 90.0 57_554 97_655
Cl Ag Cl 90.0 173 97_655
Cl Ag Cl 90.0 77_545 97_655
Cl Ag Cl 90.0 153 .
Cl Ag Cl 90.0 57_554 .
Cl Ag Cl 90.0 173 .
Cl Ag Cl 90.0 77_545 .
Cl Ag Cl 180.0 97_655 .
In Cl Ag 180.0 . .
In Cl Cs 91.654(9) . .
Ag Cl Cs 88.346(9) . .
In Cl Cs 91.654(9) . 25_544
Ag Cl Cs 88.346(9) . 25_544
Cs Cl Cs 176.691(17) . 25_544
In Cl Cs 91.654(9) . 169
Ag Cl Cs 88.346(9) . 169
Cs Cl Cs 89.952(1) . 169
Cs Cl Cs 89.952(1) 25_544 169
In Cl Cs 91.654(9) . 145
Ag Cl Cs 88.346(9) . 145
Cs Cl Cs 89.952(1) . 145
Cs Cl Cs 89.952(1) 25_544 145
Cs Cl Cs 176.691(17) 169 145

loop_
_geom_bond_atom_site_label_1
_geom_bond_atom_site_label_2
_geom_bond_distance
_geom_bond_site_symmetry_2
Cs Cl 3.703(4) 9
Cs Cl 3.703(4) 5
Cs Cl 3.703(4) .
Cs Cl 3.703(4) 81
Cs Cl 3.703(4) 53
Cs Cl 3.703(4) 25
Cs Cl 3.703(4) 153
Cs Cl 3.703(4) 129
Cs Cl 3.703(4) 173
Cs Cl 3.703(4) 125
Cs Cl 3.703(4) 169
Cs Cl 3.703(4) 145
In Cl 2.510(3) .
In Cl 2.510(3) 105
In Cl 2.510(3) 9
In Cl 2.510(3) 101
In Cl 2.510(3) 5
In Cl 2.510(3) 97
In Cs 4.533(5) 97
In Cs 4.533(5) 121
In Cs 4.533(5) 169
In Cs 4.533(5) 145
In Cs 4.533(5) 73_445
Ag Cl 2.724(3) 153
Ag Cl 2.724(3) 57_554
Ag Cl 2.724(3) 173
Ag Cl 2.724(3) 77_545
Ag Cl 2.724(3) 97_655
Ag Cl 2.724(3) .
Ag Cs 4.533(5) 25_544
Ag Cs 4.533(5) 121_655
Ag Cs 4.533(5) 169
Ag Cs 4.533(5) 73_545
Ag Cs 4.533(5) 49_554
